data_7707601
loop_
_publ_author_name
'Byrne, Nicole M.'
'Schofield, Mark H.'
'Nicholas, Aaron D.'
'Cahill, Christopher L.'

_publ_section_title
;
 Bimetallic uranyl/cobalt(II) isothiocyanates: structure, property and
 spectroscopic analysis of homo- and heterometallic phases.
;
_journal_issue 26
_journal_name_full 'Dalton transactions (Cambridge, England : 2003)'
_journal_page_first 9158
_journal_page_last 9172
_journal_paper_doi 10.1039/d1dt01464a
_journal_volume 50
_journal_year 2021
_chemical_formula_moiety '4(C4 Co N4 S4), C N S, 9(Cs)'
_chemical_formula_sum 'C17 Co4 Cs9 N17 S17'
_chemical_formula_weight 2419.27
_chemical_name_common '[Co(NCS)4](NCS)Cs3'
_space_group_crystal_system monoclinic
_space_group_IT_number 14
_space_group_name_Hall '-P 2ybc'
_space_group_name_H-M_alt 'P 1 21/c 1'
_atom_sites_solution_primary direct
_audit_creation_date 2021-04-14
_audit_creation_method SHELXL-2018/3
_audit_update_record
;
2021-04-16 deposited with the CCDC.	2021-06-07 downloaded from the CCDC.
;
_cell_angle_alpha 90
_cell_angle_beta 114.2540(10)
_cell_angle_gamma 90
_cell_formula_units_Z 4
_cell_length_a 25.4823(7)
_cell_length_b 11.9115(3)
_cell_length_c 21.1473(6)
_cell_measurement_reflns_used 9538
_cell_measurement_temperature 100(2)
_cell_measurement_theta_max 25.36
_cell_measurement_theta_min 2.36
_cell_volume 5852.3(3)
_computing_cell_refinement 'APEX3 v2019.1-0 (Bruker AXS)'
_computing_data_collection 'Bruker Instrument Service vV6.2.12'
_computing_data_reduction 'SAINT V8.40A (Bruker Nano, Inc., 2019)'
_computing_molecular_graphics 'Olex2 (Dolomanov et al., 2009)'
_computing_structure_refinement 'ShelXL 2018/3 (Sheldrick, 2018)'
_computing_structure_solution 'ShelXT 2014/3 (Sheldrick, 2015)'
_diffrn_ambient_temperature 100.0(2)
_diffrn_detector_area_resol_mean 7.3910
_diffrn_measured_fraction_theta_full 0.998
_diffrn_measurement_device_type 'Bruker D8 QUEST'
_diffrn_measurement_method '\f and \w scans'
_diffrn_radiation_monochromator 'multilayer mirror'
_diffrn_radiation_probe x-ray
_diffrn_radiation_type 'Mo K\a'
_diffrn_radiation_wavelength 0.71073
_diffrn_reflns_av_R_equivalents 0.0322
_diffrn_reflns_av_unetI/netI 0.0177
_diffrn_reflns_Laue_measured_fraction_full 0.998
_diffrn_reflns_Laue_measured_fraction_max 0.997
_diffrn_reflns_limit_h_max 30
_diffrn_reflns_limit_h_min -30
_diffrn_reflns_limit_k_max 14
_diffrn_reflns_limit_k_min -14
_diffrn_reflns_limit_l_max 25
_diffrn_reflns_limit_l_min -25
_diffrn_reflns_number 87253
_diffrn_reflns_point_group_measured_fraction_full 0.998
_diffrn_reflns_point_group_measured_fraction_max 0.997
_diffrn_reflns_theta_full 25.242
_diffrn_reflns_theta_max 25.368
_diffrn_reflns_theta_min 2.360
_diffrn_source 'microfocus sealed tube'
_diffrn_source_type 'Incoatec I\mS 3.0'
_diffrn_standards_number 0
_exptl_absorpt_coefficient_mu 7.275
_exptl_absorpt_correction_T_max 0.7452
_exptl_absorpt_correction_T_min 0.4731
_exptl_absorpt_correction_type multi-scan
_exptl_absorpt_process_details
;
Krause, L., Herbst-Irmer, R., Sheldrick, G. M., Stalke, D. (2015).
"Comparison of silver and molybdenum microfocus X-ray sources for
single-crystal structure determination"
J. Appl. Cryst. 48, 3-10.
doi:10.1107/S1600576714022985
;
_exptl_crystal_colour 'intense blue'
_exptl_crystal_density_diffrn 2.746
_exptl_crystal_description block
_exptl_crystal_F_000 4384
_exptl_crystal_size_max 0.299
_exptl_crystal_size_mid 0.262
_exptl_crystal_size_min 0.14
_refine_diff_density_max 1.858
_refine_diff_density_min -1.405
_refine_diff_density_rms 0.122
_refine_ls_extinction_method none
_refine_ls_goodness_of_fit_ref 1.137
_refine_ls_hydrogen_treatment undef
_refine_ls_matrix_type full
_refine_ls_number_parameters 577
_refine_ls_number_reflns 10694
_refine_ls_number_restraints 0
_refine_ls_restrained_S_all 1.137
_refine_ls_R_factor_all 0.0289
_refine_ls_R_factor_gt 0.0211
_refine_ls_shift/su_max 0.002
_refine_ls_shift/su_mean 0.000
_refine_ls_structure_factor_coef Fsqd
_refine_ls_weighting_details 'w=1/[\s^2^(Fo^2^)+(0.0098P)^2^+19.0988P] where P=(Fo^2^+2Fc^2^)/3'
_refine_ls_weighting_scheme calc
_refine_ls_wR_factor_gt 0.0426
_refine_ls_wR_factor_ref 0.0477
_reflns_Friedel_coverage 0.000
_reflns_number_gt 9336
_reflns_number_total 10694
_reflns_threshold_expression 'I > 2\s(I)'
_cod_data_source_file d1dt01464a4.cif
_cod_data_source_block NMB_Compound_4
_cod_depositor_comments 'Adding full bibliography for 7707598--7707604.cif.'
_cod_database_code 7707601
_shelx_shelxl_version_number 2018/3
_shelx_space_group_comment
;
The symmetry employed for this shelxl refinement is uniquely defined
by the following loop, which should always be used as a source of
symmetry information in preference to the above space-group names.
They are only intended as comments.
;
_shelx_estimated_absorpt_t_max 0.429
_shelx_estimated_absorpt_t_min 0.220
_olex2_refinement_description
;
;
_olex2_submission_special_instructions 'No special instructions were received'

loop_
_space_group_symop_operation_xyz
'x, y, z'
'-x, y+1/2, -z+1/2'
'-x, -y, -z'
'x, -y-1/2, z-1/2'

loop_
_atom_site_label
_atom_site_type_symbol
_atom_site_fract_x
_atom_site_fract_y
_atom_site_fract_z
_atom_site_U_iso_or_equiv
_atom_site_adp_type
_atom_site_occupancy
_atom_site_site_symmetry_order
_atom_site_calc_flag
_atom_site_refinement_flags_posn
_atom_site_refinement_flags_adp
_atom_site_refinement_flags_occupancy
_atom_site_disorder_assembly
_atom_site_disorder_group
Cs3 Cs 0.42877(2) 0.88214(2) 0.54424(2) 0.01610(5) Uani 1 1 d . . . . .
Cs2 Cs 0.33761(2) 0.87605(2) 0.74288(2) 0.01789(6) Uani 1 1 d . . . . .
Cs4 Cs 0.65911(2) 0.86737(2) 0.75344(2) 0.01854(6) Uani 1 1 d . . . . .
Cs1 Cs 0.56413(2) 0.89239(2) 0.95351(2) 0.01853(6) Uani 1 1 d . . . . .
Cs8 Cs 0.89665(2) 0.14414(2) 0.45315(2) 0.01918(6) Uani 1 1 d . . . . .
Cs5 Cs 0.78210(2) 0.87498(2) 0.56422(2) 0.01918(6) Uani 1 1 d . . . . .
Cs6 Cs 0.89753(2) 0.61934(2) 0.47238(2) 0.01913(6) Uani 1 1 d . . . . .
Cs7 Cs 0.76930(2) 0.35063(2) 0.57160(2) 0.02587(6) Uani 1 1 d . . . . .
Cs9 Cs 1.00276(2) 0.60541(2) 0.25510(2) 0.03192(7) Uani 1 1 d . . . . .
Co1 Co 0.49813(2) 0.87717(4) 0.74955(2) 0.01305(10) Uani 1 1 d . . . . .
Co2 Co 0.72605(2) 0.62474(4) 0.66551(3) 0.01663(11) Uani 1 1 d . . . . .
Co4 Co 0.95043(2) 0.85821(4) 0.35576(3) 0.01591(11) Uani 1 1 d . . . . .
Co3 Co 0.78317(2) 0.38936(4) 0.34831(3) 0.01591(11) Uani 1 1 d . . . . .
S1 S 0.55339(4) 0.58896(8) 0.63658(5) 0.0187(2) Uani 1 1 d . . . . .
S4 S 0.62715(4) 1.16288(8) 0.87333(5) 0.0206(2) Uani 1 1 d . . . . .
S16 S 0.81148(4) 1.14124(8) 0.25729(5) 0.0222(2) Uani 1 1 d . . . . .
S2 S 0.44739(4) 0.58521(8) 0.86444(5) 0.0186(2) Uani 1 1 d . . . . .
S14 S 0.92853(4) 0.90101(9) 0.56331(5) 0.0210(2) Uani 1 1 d . . . . .
S15 S 0.79681(4) 0.61031(8) 0.24090(5) 0.0210(2) Uani 1 1 d . . . . .
S7 S 0.57321(4) 0.86426(8) 0.54062(6) 0.0231(2) Uani 1 1 d . . . . .
S3 S 0.37029(4) 1.16511(8) 0.62479(5) 0.0216(2) Uani 1 1 d . . . . .
S10 S 0.71598(4) 0.61797(8) 0.47891(5) 0.0214(2) Uani 1 1 d . . . . .
S6 S 0.80510(4) 0.62603(9) 0.90327(5) 0.0210(2) Uani 1 1 d . . . . .
S9 S 0.71632(4) 0.10475(9) 0.45163(5) 0.0241(2) Uani 1 1 d . . . . .
S5 S 0.58321(5) 0.35423(9) 0.55653(6) 0.0246(2) Uani 1 1 d . . . . .
S11 S 0.70475(4) 0.39401(9) 0.10937(5) 0.0227(2) Uani 1 1 d . . . . .
S8 S 0.90687(4) 0.64127(10) 0.65321(5) 0.0262(2) Uani 1 1 d . . . . .
S12 S 0.96630(5) 0.31893(11) 0.36102(6) 0.0342(3) Uani 1 1 d . . . . .
S17 S 1.12982(5) 0.88904(10) 0.34119(6) 0.0313(3) Uani 1 1 d . . . . .
S13 S 0.98753(5) 0.38259(10) 0.57455(7) 0.0346(3) Uani 1 1 d . . . . .
N12 N 0.86370(14) 0.3951(3) 0.36322(16) 0.0178(7) Uani 1 1 d . . . . .
N7 N 0.67601(14) 0.7487(3) 0.61107(17) 0.0198(7) Uani 1 1 d . . . . .
N8 N 0.79953(13) 0.6221(3) 0.65764(16) 0.0170(7) Uani 1 1 d . . . . .
N17 N 1.02129(14) 0.8561(3) 0.34116(16) 0.0181(7) Uani 1 1 d . . . . .
C3 C 0.40969(16) 1.0593(3) 0.66560(19) 0.0153(8) Uani 1 1 d . . . . .
N16 N 0.90528(14) 0.9947(3) 0.31187(17) 0.0207(7) Uani 1 1 d . . . . .
N4 N 0.56168(14) 0.9761(3) 0.80653(16) 0.0170(7) Uani 1 1 d . . . . .
N5 N 0.67894(14) 0.4923(3) 0.61784(16) 0.0192(7) Uani 1 1 d . . . . .
C4 C 0.58834(16) 1.0556(3) 0.83347(19) 0.0148(8) Uani 1 1 d . . . . .
C11 C 0.71759(16) 0.3840(3) 0.1908(2) 0.0163(8) Uani 1 1 d . . . . .
N3 N 0.43612(14) 0.9794(3) 0.69280(16) 0.0177(7) Uani 1 1 d . . . . .
N9 N 0.76810(14) 0.2550(3) 0.39399(17) 0.0196(7) Uani 1 1 d . . . . .
N15 N 0.89579(14) 0.7363(3) 0.31328(16) 0.0199(7) Uani 1 1 d . . . . .
N10 N 0.76054(14) 0.5151(3) 0.39287(17) 0.0184(7) Uani 1 1 d . . . . .
C6 C 0.76407(16) 0.6266(3) 0.8216(2) 0.0159(8) Uani 1 1 d . . . . .
N6 N 0.73392(14) 0.6259(3) 0.76164(16) 0.0186(7) Uani 1 1 d . . . . .
N11 N 0.72801(14) 0.3771(3) 0.25011(17) 0.0190(7) Uani 1 1 d . . . . .
C15 C 0.85418(17) 0.6854(3) 0.28308(19) 0.0155(8) Uani 1 1 d . . . . .
N14 N 0.96187(13) 0.8768(3) 0.45374(16) 0.0168(7) Uani 1 1 d . . . . .
N2 N 0.47382(14) 0.7751(3) 0.80561(16) 0.0177(7) Uani 1 1 d . . . . .
C9 C 0.74713(16) 0.1931(3) 0.41929(18) 0.0151(8) Uani 1 1 d . . . . .
C12 C 0.90671(17) 0.3661(3) 0.36051(19) 0.0190(8) Uani 1 1 d . . . . .
C16 C 0.86550(17) 1.0540(3) 0.28806(19) 0.0170(8) Uani 1 1 d . . . . .
C2 C 0.46334(16) 0.6947(3) 0.82961(19) 0.0157(8) Uani 1 1 d . . . . .
C10 C 0.74185(15) 0.5581(3) 0.42891(18) 0.0148(8) Uani 1 1 d . . . . .
C13 C 0.9172(2) 0.3730(3) 0.5502(2) 0.0295(11) Uani 1 1 d . . . . .
C14 C 0.94876(16) 0.8863(3) 0.50024(19) 0.0151(8) Uani 1 1 d . . . . .
N1 N 0.52314(13) 0.7770(3) 0.69334(16) 0.0171(7) Uani 1 1 d . . . . .
N13 N 0.87046(18) 0.3694(3) 0.5338(2) 0.0361(10) Uani 1 1 d . . . . .
C8 C 0.84463(17) 0.6290(3) 0.65663(18) 0.0152(8) Uani 1 1 d . . . . .
C1 C 0.53525(15) 0.6973(3) 0.67006(18) 0.0135(8) Uani 1 1 d . . . . .
C5 C 0.63907(17) 0.4342(3) 0.59153(19) 0.0154(8) Uani 1 1 d . . . . .
C17 C 1.06731(17) 0.8687(3) 0.3424(2) 0.0177(8) Uani 1 1 d . . . . .
C7 C 0.63335(17) 0.7979(3) 0.5822(2) 0.0175(8) Uani 1 1 d . . . . .

loop_
_atom_site_aniso_label
_atom_site_aniso_U_11
_atom_site_aniso_U_22
_atom_site_aniso_U_33
_atom_site_aniso_U_23
_atom_site_aniso_U_13
_atom_site_aniso_U_12
Cs3 0.01710(12) 0.01682(12) 0.01373(11) -0.00058(9) 0.00568(9) -0.00049(9)
Cs2 0.01539(12) 0.02375(13) 0.01518(11) -0.00531(10) 0.00693(10) -0.00298(10)
Cs4 0.01441(12) 0.02092(12) 0.02124(12) -0.00469(10) 0.00827(10) -0.00197(9)
Cs1 0.01872(12) 0.02157(12) 0.01448(11) 0.00139(9) 0.00600(10) 0.00128(10)
Cs8 0.01640(12) 0.01445(12) 0.02354(13) -0.00023(10) 0.00502(10) 0.00248(9)
Cs5 0.02310(13) 0.01584(12) 0.02065(12) 0.00196(10) 0.01105(10) 0.00106(10)
Cs6 0.02012(13) 0.01546(12) 0.02232(12) -0.00104(10) 0.00925(10) -0.00230(10)
Cs7 0.02917(15) 0.02145(13) 0.03168(14) -0.00295(11) 0.01725(12) 0.00286(11)
Cs9 0.03768(16) 0.02615(14) 0.02610(14) -0.00884(11) 0.00721(12) 0.00753(12)
Co1 0.0139(3) 0.0129(2) 0.0131(2) -0.00063(19) 0.0064(2) -0.0007(2)
Co2 0.0120(3) 0.0228(3) 0.0147(3) 0.0013(2) 0.0052(2) 0.0007(2)
Co4 0.0137(3) 0.0182(3) 0.0163(3) -0.0035(2) 0.0067(2) -0.0021(2)
Co3 0.0131(3) 0.0172(3) 0.0178(3) -0.0020(2) 0.0067(2) 0.0001(2)
S1 0.0226(5) 0.0155(5) 0.0212(5) -0.0018(4) 0.0121(4) 0.0018(4)
S4 0.0178(5) 0.0156(5) 0.0270(5) -0.0037(4) 0.0077(4) -0.0036(4)
S16 0.0193(5) 0.0215(5) 0.0243(5) -0.0002(4) 0.0074(4) 0.0035(4)
S2 0.0204(5) 0.0157(5) 0.0209(5) 0.0017(4) 0.0096(4) -0.0027(4)
S14 0.0247(5) 0.0246(5) 0.0148(5) -0.0003(4) 0.0092(4) 0.0016(4)
S15 0.0171(5) 0.0208(5) 0.0252(5) -0.0043(4) 0.0086(4) -0.0053(4)
S7 0.0208(5) 0.0181(5) 0.0327(6) 0.0056(4) 0.0134(5) 0.0058(4)
S3 0.0217(5) 0.0181(5) 0.0240(5) 0.0035(4) 0.0085(4) 0.0037(4)
S10 0.0236(5) 0.0221(5) 0.0216(5) -0.0050(4) 0.0125(4) -0.0005(4)
S6 0.0186(5) 0.0288(5) 0.0146(5) 0.0006(4) 0.0058(4) -0.0022(4)
S9 0.0221(5) 0.0255(5) 0.0277(5) 0.0106(4) 0.0134(5) 0.0057(4)
S5 0.0245(5) 0.0199(5) 0.0346(6) -0.0105(4) 0.0172(5) -0.0059(4)
S11 0.0213(5) 0.0288(5) 0.0167(5) -0.0012(4) 0.0066(4) -0.0047(4)
S8 0.0173(5) 0.0408(6) 0.0242(5) 0.0024(5) 0.0121(4) -0.0038(5)
S12 0.0169(5) 0.0464(7) 0.0401(7) -0.0166(6) 0.0126(5) 0.0009(5)
S17 0.0219(6) 0.0319(6) 0.0479(7) -0.0116(5) 0.0221(5) -0.0067(5)
S13 0.0323(6) 0.0342(6) 0.0413(7) 0.0048(5) 0.0193(6) 0.0011(5)
N12 0.0172(18) 0.0161(16) 0.0198(17) 0.0005(13) 0.0072(14) -0.0010(14)
N7 0.0178(18) 0.0207(17) 0.0189(17) 0.0016(14) 0.0053(15) 0.0003(15)
N8 0.0140(17) 0.0203(17) 0.0165(16) 0.0022(13) 0.0060(14) 0.0009(13)
N17 0.0199(18) 0.0163(16) 0.0197(17) 0.0003(13) 0.0096(14) -0.0021(14)
C3 0.0157(19) 0.0170(19) 0.0144(18) -0.0043(16) 0.0075(16) -0.0043(16)
N16 0.0208(19) 0.0210(18) 0.0200(17) -0.0032(14) 0.0080(15) -0.0022(15)
N4 0.0195(17) 0.0156(17) 0.0174(16) -0.0013(14) 0.0092(14) -0.0026(14)
N5 0.0172(18) 0.0246(18) 0.0176(17) 0.0015(14) 0.0090(14) 0.0020(15)
C4 0.0149(19) 0.0166(19) 0.0149(18) 0.0031(16) 0.0082(16) 0.0040(16)
C11 0.0110(18) 0.0107(18) 0.026(2) -0.0023(16) 0.0061(16) 0.0003(15)
N3 0.0176(17) 0.0182(17) 0.0180(16) -0.0020(14) 0.0081(14) -0.0014(14)
N9 0.0165(17) 0.0200(17) 0.0228(18) 0.0001(14) 0.0088(15) 0.0009(14)
N15 0.0188(18) 0.0203(17) 0.0183(17) -0.0021(14) 0.0053(15) -0.0014(15)
N10 0.0183(17) 0.0168(16) 0.0202(17) 0.0005(14) 0.0081(15) 0.0006(14)
C6 0.0145(19) 0.0098(18) 0.029(2) 0.0024(16) 0.0141(18) 0.0032(15)
N6 0.0185(17) 0.0209(17) 0.0151(17) 0.0023(14) 0.0056(14) 0.0009(14)
N11 0.0162(17) 0.0201(17) 0.0223(18) -0.0009(14) 0.0094(14) -0.0009(14)
C15 0.020(2) 0.0141(18) 0.0145(18) 0.0012(15) 0.0098(17) 0.0044(16)
N14 0.0133(16) 0.0175(16) 0.0178(16) -0.0021(13) 0.0044(14) -0.0008(13)
N2 0.0175(17) 0.0148(17) 0.0219(17) -0.0006(14) 0.0093(14) -0.0023(13)
C9 0.0119(19) 0.0183(19) 0.0121(18) -0.0029(15) 0.0017(15) 0.0039(16)
C12 0.017(2) 0.020(2) 0.0162(19) -0.0016(16) 0.0032(16) -0.0036(16)
C16 0.021(2) 0.0157(19) 0.0157(19) -0.0050(16) 0.0089(17) -0.0054(17)
C2 0.0129(19) 0.019(2) 0.0142(18) -0.0061(16) 0.0050(16) 0.0011(15)
C10 0.0118(18) 0.0144(18) 0.0132(18) 0.0031(15) 0.0000(15) -0.0026(15)
C13 0.057(3) 0.016(2) 0.017(2) 0.0004(17) 0.017(2) -0.002(2)
C14 0.0121(18) 0.0111(17) 0.0169(19) 0.0000(15) 0.0009(16) -0.0005(15)
N1 0.0166(17) 0.0167(17) 0.0185(16) -0.0017(14) 0.0076(14) -0.0009(13)
N13 0.030(2) 0.032(2) 0.061(3) 0.010(2) 0.035(2) 0.0058(18)
C8 0.021(2) 0.0138(18) 0.0097(17) 0.0028(14) 0.0045(16) 0.0026(15)
C1 0.0102(18) 0.0164(19) 0.0115(17) 0.0031(15) 0.0019(15) -0.0038(15)
C5 0.019(2) 0.0160(19) 0.0143(18) 0.0039(16) 0.0101(16) 0.0043(17)
C17 0.021(2) 0.0120(18) 0.0190(19) -0.0018(15) 0.0075(17) 0.0015(16)
C7 0.024(2) 0.0122(18) 0.0184(19) -0.0040(16) 0.0111(18) -0.0055(17)

loop_
_atom_type_symbol
_atom_type_description
_atom_type_scat_dispersion_real
_atom_type_scat_dispersion_imag
_atom_type_scat_source
C C 0.0033 0.0016 'International Tables Vol C Tables 4.2.6.8 and 6.1.1.4'
Co Co 0.3494 0.9721 'International Tables Vol C Tables 4.2.6.8 and 6.1.1.4'
Cs Cs -0.3680 2.1192 'International Tables Vol C Tables 4.2.6.8 and 6.1.1.4'
N N 0.0061 0.0033 'International Tables Vol C Tables 4.2.6.8 and 6.1.1.4'
S S 0.1246 0.1234 'International Tables Vol C Tables 4.2.6.8 and 6.1.1.4'

loop_
_geom_angle_atom_site_label_1
_geom_angle_atom_site_label_2
_geom_angle_atom_site_label_3
_geom_angle
_geom_angle_site_symmetry_1
_geom_angle_site_symmetry_3
_geom_angle_publ_flag
S4 Cs3 Co1 63.990(18) 2_646 . ?
S4 Cs3 S2 127.07(2) 2_646 2_656 ?
S4 Cs3 S9 56.44(2) 2_646 3_666 ?
S2 Cs3 Co1 63.269(17) 2_656 . ?
S7 Cs3 Co1 118.73(2) 3_676 . ?
S7 Cs3 Co1 91.258(19) . . ?
S7 Cs3 S4 122.72(2) . 2_646 ?
S7 Cs3 S4 156.16(2) 3_676 2_646 ?
S7 Cs3 S2 55.00(2) . 2_656 ?
S7 Cs3 S2 63.07(2) 3_676 2_656 ?
S7 Cs3 S7 81.08(2) 3_676 . ?
S7 Cs3 S9 179.10(2) . 3_666 ?
S7 Cs3 S9 99.77(2) 3_676 3_666 ?
S7 Cs3 S11 72.29(2) 3_676 2_655 ?
S7 Cs3 C3 83.05(6) 3_676 . ?
S7 Cs3 C1 137.95(6) 3_676 . ?
S9 Cs3 Co1 88.583(18) 3_666 . ?
S9 Cs3 S2 125.64(2) 3_666 2_656 ?
S5 Cs3 Co1 123.28(2) 3_666 . ?
S5 Cs3 S4 76.39(2) 3_666 2_646 ?
S5 Cs3 S2 132.22(2) 3_666 2_656 ?
S5 Cs3 S7 77.22(2) 3_666 . ?
S5 Cs3 S7 113.96(3) 3_666 3_676 ?
S5 Cs3 S9 102.13(3) 3_666 3_666 ?
S5 Cs3 S11 70.54(3) 3_666 2_655 ?
S5 Cs3 C3 159.13(6) 3_666 . ?
S5 Cs3 C1 79.04(6) 3_666 . ?
S11 Cs3 Co1 144.830(19) 2_655 . ?
S11 Cs3 S4 92.76(2) 2_655 2_646 ?
S11 Cs3 S2 135.08(2) 2_655 2_656 ?
S11 Cs3 S7 123.91(2) 2_655 . ?
S11 Cs3 S9 56.25(2) 2_655 3_666 ?
S11 Cs3 C1 145.18(6) 2_655 . ?
C3 Cs3 Co1 48.71(6) . . ?
C3 Cs3 S4 83.39(6) . 2_646 ?
C3 Cs3 S2 65.31(6) . 2_656 ?
C3 Cs3 S7 119.04(6) . . ?
C3 Cs3 S9 61.44(6) . 3_666 ?
C3 Cs3 S11 105.77(6) . 2_655 ?
C3 Cs3 C1 96.57(9) . . ?
N3 Cs3 Co1 29.65(6) . . ?
N3 Cs3 S4 71.48(6) . 2_646 ?
N3 Cs3 S2 65.24(6) . 2_656 ?
N3 Cs3 S7 111.86(6) . . ?
N3 Cs3 S7 99.74(6) . 3_676 ?
N3 Cs3 S9 68.33(6) . 3_666 ?
N3 Cs3 S5 146.20(6) . 3_666 ?
N3 Cs3 S11 120.60(6) . 2_655 ?
N3 Cs3 C3 19.50(8) . . ?
N3 Cs3 N1 59.37(8) . . ?
N3 Cs3 C1 77.43(8) . . ?
N1 Cs3 Co1 29.72(5) . . ?
N1 Cs3 S4 63.89(6) . 2_646 ?
N1 Cs3 S2 68.47(6) . 2_656 ?
N1 Cs3 S7 131.52(6) . 3_676 ?
N1 Cs3 S7 70.23(6) . . ?
N1 Cs3 S9 109.30(6) . 3_666 ?
N1 Cs3 S5 97.11(6) . 3_666 ?
N1 Cs3 S11 156.01(6) . 2_655 ?
N1 Cs3 C3 78.25(8) . . ?
N1 Cs3 C1 18.50(8) . . ?
C1 Cs3 Co1 47.87(6) . . ?
C1 Cs3 S4 63.26(6) . 2_646 ?
C1 Cs3 S2 78.52(6) . 2_656 ?
C1 Cs3 S7 62.32(6) . . ?
C1 Cs3 S9 116.99(6) . 3_666 ?
S9 Cs2 S16 94.93(2) 3_666 3_676 ?
C3 Cs2 S16 136.01(6) . 3_676 ?
C3 Cs2 S9 59.96(6) . 3_666 ?
C3 Cs2 C2 94.55(9) . . ?
N5 Cs2 S16 63.13(6) 2_656 3_676 ?
N5 Cs2 S9 142.48(6) 2_656 3_666 ?
N5 Cs2 C3 113.92(8) 2_656 . ?
N5 Cs2 N6 55.23(8) 2_656 2_656 ?
N5 Cs2 N11 94.72(8) 2_656 3_666 ?
N5 Cs2 C2 101.44(8) 2_656 . ?
N3 Cs2 S16 154.37(6) . 3_676 ?
N3 Cs2 S9 67.41(6) . 3_666 ?
N3 Cs2 C3 18.66(8) . . ?
N3 Cs2 N5 119.82(8) . 2_656 ?
N3 Cs2 N9 109.52(8) . 3_666 ?
N3 Cs2 N6 97.47(8) . 2_656 ?
N3 Cs2 N11 140.42(8) . 3_666 ?
N3 Cs2 N2 58.10(8) . . ?
N3 Cs2 C2 76.08(8) . . ?
N3 Cs2 C5 114.77(8) . 2_656 ?
N9 Cs2 S16 62.27(6) 3_666 3_676 ?
N9 Cs2 S9 45.26(6) 3_666 3_666 ?
N9 Cs2 C3 105.14(8) 3_666 . ?
N9 Cs2 N5 125.39(8) 3_666 2_656 ?
N9 Cs2 N6 98.41(8) 3_666 2_656 ?
N9 Cs2 N11 54.17(8) 3_666 3_666 ?
N9 Cs2 C2 112.15(8) 3_666 . ?
N6 Cs2 S16 62.18(6) 2_656 3_676 ?
N6 Cs2 S9 88.05(5) 2_656 3_666 ?
N6 Cs2 C3 80.20(8) 2_656 . ?
N6 Cs2 N11 119.22(8) 2_656 3_666 ?
N6 Cs2 C2 149.24(8) 2_656 . ?
N11 Cs2 S16 57.04(5) 3_666 3_676 ?
N11 Cs2 S9 97.63(6) 3_666 3_666 ?
N11 Cs2 C3 151.36(8) 3_666 . ?
N11 Cs2 C2 78.74(8) 3_666 . ?
N2 Cs2 S16 147.53(6) . 3_676 ?
N2 Cs2 S9 107.73(6) . 3_666 ?
N2 Cs2 C3 76.36(8) . . ?
N2 Cs2 N5 105.93(8) . 2_656 ?
N2 Cs2 N9 119.62(8) . 3_666 ?
N2 Cs2 N6 139.24(8) . 2_656 ?
N2 Cs2 N11 96.23(7) . 3_666 ?
N2 Cs2 C2 18.44(8) . . ?
C9 Cs2 S16 76.11(7) 3_666 3_676 ?
C9 Cs2 S9 25.45(7) 3_666 3_666 ?
C9 Cs2 C3 85.36(9) 3_666 . ?
C9 Cs2 N5 136.82(8) 3_666 2_656 ?
C9 Cs2 N3 91.06(9) 3_666 . ?
C9 Cs2 N9 19.81(8) 3_666 3_666 ?
C9 Cs2 N6 94.18(8) 3_666 2_656 ?
C9 Cs2 N11 73.09(9) 3_666 3_666 ?
C9 Cs2 N2 116.34(8) 3_666 . ?
C9 Cs2 C2 115.73(8) 3_666 . ?
C9 Cs2 C5 152.33(9) 3_666 2_656 ?
C2 Cs2 S16 129.44(6) . 3_676 ?
C2 Cs2 S9 115.66(6) . 3_666 ?
C5 Cs2 S16 76.24(7) 2_656 3_676 ?
C5 Cs2 S9 161.72(7) 2_656 3_666 ?
C5 Cs2 C3 115.85(8) 2_656 . ?
C5 Cs2 N5 19.67(8) 2_656 2_656 ?
C5 Cs2 N9 135.62(8) 2_656 3_666 ?
C5 Cs2 N6 73.68(8) 2_656 2_656 ?
C5 Cs2 N11 90.95(8) 2_656 3_666 ?
C5 Cs2 N2 87.20(9) 2_656 . ?
C5 Cs2 C2 81.77(9) 2_656 . ?
S15 Cs4 C4 131.02(6) 4_576 . ?
S15 Cs4 C6 62.00(6) 4_576 . ?
N7 Cs4 S15 60.30(6) . 4_576 ?
N7 Cs4 C4 153.20(8) . . ?
N7 Cs4 C6 72.81(8) . . ?
N7 Cs4 N11 95.33(8) . 4_576 ?
N7 Cs4 C10 140.25(8) . 4_576 ?
N7 Cs4 C1 75.01(8) . . ?
N4 Cs4 S15 149.32(6) . 4_576 ?
N4 Cs4 N7 143.74(8) . . ?
N4 Cs4 C4 18.31(8) . . ?
N4 Cs4 C6 131.77(8) . . ?
N4 Cs4 N6 141.06(8) . . ?
N4 Cs4 N11 96.65(7) . 4_576 ?
N4 Cs4 C10 76.01(8) . 4_576 ?
N4 Cs4 C1 76.05(8) . . ?
N4 Cs4 C7 125.68(9) . . ?
C4 Cs4 C6 133.45(8) . . ?
N10 Cs4 S15 67.18(6) 4_576 4_576 ?
N10 Cs4 N7 127.25(8) 4_576 . ?
N10 Cs4 N4 87.34(8) 4_576 . ?
N10 Cs4 C4 71.72(8) 4_576 . ?
N10 Cs4 C6 79.10(8) 4_576 . ?
N10 Cs4 N6 95.46(8) 4_576 . ?
N10 Cs4 N11 56.15(8) 4_576 4_576 ?
N10 Cs4 C10 19.26(8) 4_576 4_576 ?
N10 Cs4 N1 141.20(8) 4_576 . ?
N10 Cs4 C1 152.71(8) 4_576 . ?
N10 Cs4 C7 139.70(8) 4_576 . ?
N6 Cs4 S15 61.96(6) . 4_576 ?
N6 Cs4 N7 56.05(7) . . ?
N6 Cs4 C4 148.77(8) . . ?
N6 Cs4 C6 18.01(8) . . ?
N6 Cs4 N11 117.09(8) . 4_576 ?
N6 Cs4 C10 94.48(8) . 4_576 ?
N6 Cs4 C1 84.75(8) . . ?
N6 Cs4 C7 73.58(8) . . ?
N11 Cs4 S15 55.42(5) 4_576 4_576 ?
N11 Cs4 C4 79.99(8) 4_576 . ?
N11 Cs4 C6 112.46(8) 4_576 . ?
N11 Cs4 C10 73.63(8) 4_576 4_576 ?
N11 Cs4 C1 146.15(8) 4_576 . ?
C10 Cs4 S15 83.18(6) 4_576 4_576 ?
C10 Cs4 C4 63.96(8) 4_576 . ?
C10 Cs4 C6 76.55(8) 4_576 . ?
C10 Cs4 C1 133.45(8) 4_576 . ?
N1 Cs4 S15 151.29(6) . 4_576 ?
N1 Cs4 N7 91.00(8) . . ?
N1 Cs4 N4 57.35(8) . . ?
N1 Cs4 C4 75.21(8) . . ?
N1 Cs4 C6 111.19(8) . . ?
N1 Cs4 N6 102.60(8) . . ?
N1 Cs4 N11 135.81(8) . 4_576 ?
N1 Cs4 C10 123.83(8) . 4_576 ?
N1 Cs4 C1 19.21(8) . . ?
N1 Cs4 C7 78.81(8) . . ?
C1 Cs4 S15 133.89(6) . 4_576 ?
C1 Cs4 C4 94.14(9) . . ?
C1 Cs4 C6 95.84(8) . . ?
C7 Cs4 S15 73.65(7) . 4_576 ?
C7 Cs4 N7 19.10(8) . . ?
C7 Cs4 C4 134.21(9) . . ?
C7 Cs4 C6 91.02(9) . . ?
C7 Cs4 N11 93.82(8) . 4_576 ?
C7 Cs4 C10 156.79(9) . 4_576 ?
C7 Cs4 C1 66.48(9) . . ?
S1 Cs1 S10 133.10(2) 2_656 4_576 ?
S1 Cs1 S5 56.95(2) 2_656 2_656 ?
S1 Cs1 N5 113.99(5) 2_656 4_576 ?
S1 Cs1 C2 81.72(6) 2_656 . ?
S7 Cs1 S1 133.66(2) 4_576 2_656 ?
S7 Cs1 S10 93.17(2) 4_576 4_576 ?
S7 Cs1 S5 116.26(2) 4_576 4_576 ?
S7 Cs1 S5 76.75(2) 4_576 2_656 ?
S7 Cs1 N5 88.56(5) 4_576 4_576 ?
S7 Cs1 C2 72.14(6) 4_576 . ?
S10 Cs1 S5 169.91(2) 4_576 2_656 ?
S10 Cs1 N5 60.40(5) 4_576 4_576 ?
S5 Cs1 S1 70.14(2) 4_576 2_656 ?
S5 Cs1 S10 93.82(2) 4_576 4_576 ?
S5 Cs1 S5 91.09(2) 4_576 2_656 ?
S5 Cs1 N5 118.89(5) 2_656 4_576 ?
S5 Cs1 N5 44.11(5) 4_576 4_576 ?
S5 Cs1 C2 147.37(6) 4_576 . ?
N4 Cs1 S1 67.32(6) . 2_656 ?
N4 Cs1 S7 137.64(6) . 4_576 ?
N4 Cs1 S10 75.85(6) . 4_576 ?
N4 Cs1 S5 111.31(6) . 2_656 ?
N4 Cs1 S5 105.33(6) . 4_576 ?
N4 Cs1 N5 118.34(7) . 4_576 ?
N4 Cs1 C4 19.81(8) . . ?
N4 Cs1 N2 59.69(8) . . ?
N4 Cs1 C2 77.33(8) . . ?
N4 Cs1 C5 114.46(8) . 4_576 ?
N4 Cs1 C7 140.12(8) . 4_576 ?
C4 Cs1 S1 67.15(6) . 2_656 ?
C4 Cs1 S7 151.63(6) . 4_576 ?
C4 Cs1 S10 68.37(6) . 4_576 ?
C4 Cs1 S5 87.29(6) . 4_576 ?
C4 Cs1 S5 120.74(6) . 2_656 ?
C4 Cs1 N5 99.65(8) . 4_576 ?
C4 Cs1 C2 96.93(9) . . ?
N2 Cs1 S1 71.21(6) . 2_656 ?
N2 Cs1 S7 89.92(6) . 4_576 ?
N2 Cs1 S10 113.69(6) . 4_576 ?
N2 Cs1 S5 66.52(6) . 2_656 ?
N2 Cs1 S5 141.33(6) . 4_576 ?
N2 Cs1 N5 173.78(7) . 4_576 ?
N2 Cs1 C4 79.00(8) . . ?
N2 Cs1 C2 18.34(8) . . ?
N2 Cs1 C5 167.27(9) . 4_576 ?
N2 Cs1 C7 113.58(9) . 4_576 ?
C2 Cs1 S10 117.88(6) . 4_576 ?
C2 Cs1 S5 58.97(6) . 2_656 ?
C2 Cs1 N5 160.65(8) . 4_576 ?
C5 Cs1 S1 96.19(7) 4_576 2_656 ?
C5 Cs1 S7 100.52(6) 4_576 4_576 ?
C5 Cs1 S10 73.31(6) 4_576 4_576 ?
C5 Cs1 S5 26.24(7) 4_576 4_576 ?
C5 Cs1 S5 108.58(6) 4_576 2_656 ?
C5 Cs1 N5 17.88(8) 4_576 4_576 ?
C5 Cs1 C4 94.66(9) 4_576 . ?
C5 Cs1 C2 166.32(8) 4_576 . ?
C7 Cs1 S1 151.87(7) 4_576 2_656 ?
C7 Cs1 S7 26.98(7) 4_576 4_576 ?
C7 Cs1 S10 72.22(7) 4_576 4_576 ?
C7 Cs1 S5 98.25(7) 4_576 2_656 ?
C7 Cs1 S5 100.07(7) 4_576 4_576 ?
C7 Cs1 N5 63.66(8) 4_576 4_576 ?
C7 Cs1 C4 140.29(9) 4_576 . ?
C7 Cs1 C2 97.10(9) 4_576 . ?
C7 Cs1 C5 78.33(9) 4_576 4_576 ?
S14 Cs8 C9 101.36(6) 1_545 . ?
N12 Cs8 S14 173.05(6) . 1_545 ?
N12 Cs8 N16 93.16(8) . 1_545 ?
N12 Cs8 N14 140.95(7) . 1_545 ?
N12 Cs8 C9 75.76(8) . . ?
N16 Cs8 S14 93.77(6) 1_545 1_545 ?
N16 Cs8 N14 51.07(7) 1_545 1_545 ?
N16 Cs8 C9 109.69(8) 1_545 . ?
N9 Cs8 S14 119.87(6) . 1_545 ?
N9 Cs8 N12 57.38(8) . . ?
N9 Cs8 N16 106.17(8) . 1_545 ?
N9 Cs8 N14 158.09(8) . 3_766 ?
N9 Cs8 N14 138.58(8) . 1_545 ?
N9 Cs8 C9 18.51(8) . . ?
N9 Cs8 C12 76.32(9) . . ?
N9 Cs8 C16 87.72(9) . 1_545 ?
N9 Cs8 C13 77.52(11) . . ?
N9 Cs8 C14 134.50(9) . 1_545 ?
N9 Cs8 N13 59.93(9) . . ?
N14 Cs8 S14 69.83(6) 3_766 1_545 ?
N14 Cs8 S14 45.73(5) 1_545 1_545 ?
N14 Cs8 N12 110.44(8) 3_766 . ?
N14 Cs8 N16 91.93(8) 3_766 1_545 ?
N14 Cs8 N14 62.91(9) 3_766 1_545 ?
N14 Cs8 C9 157.43(8) 3_766 . ?
N14 Cs8 C9 126.24(8) 1_545 . ?
N14 Cs8 C12 94.60(9) 3_766 . ?
N14 Cs8 C16 108.71(9) 3_766 1_545 ?
N14 Cs8 N13 98.68(9) 3_766 . ?
C12 Cs8 S14 163.77(7) . 1_545 ?
C12 Cs8 N12 19.75(8) . . ?
C12 Cs8 N16 81.85(8) . 1_545 ?
C12 Cs8 N14 123.61(9) . 1_545 ?
C12 Cs8 C9 94.82(9) . . ?
C12 Cs8 C16 72.14(9) . 1_545 ?
C12 Cs8 N13 75.44(9) . . ?
C16 Cs8 S14 107.73(7) 1_545 1_545 ?
C16 Cs8 N12 78.91(8) 1_545 . ?
C16 Cs8 N16 19.09(8) 1_545 1_545 ?
C16 Cs8 N14 68.78(8) 1_545 1_545 ?
C16 Cs8 C9 93.70(9) 1_545 . ?
C13 Cs8 S14 108.93(7) . 1_545 ?
C13 Cs8 N12 64.62(9) . . ?
C13 Cs8 N16 151.64(9) . 1_545 ?
C13 Cs8 N14 140.40(10) . 1_545 ?
C13 Cs8 N14 80.71(11) . 3_766 ?
C13 Cs8 C9 82.90(11) . . ?
C13 Cs8 C12 71.60(10) . . ?
C13 Cs8 C16 143.13(9) . 1_545 ?
C13 Cs8 C14 129.01(10) . 1_545 ?
C13 Cs8 N13 18.77(10) . . ?
C14 Cs8 S14 26.80(7) 1_545 1_545 ?
C14 Cs8 N12 159.82(9) 1_545 . ?
C14 Cs8 N16 68.64(8) 1_545 1_545 ?
C14 Cs8 N14 18.94(8) 1_545 1_545 ?
C14 Cs8 N14 63.44(8) 1_545 3_766 ?
C14 Cs8 C9 117.71(9) 1_545 . ?
C14 Cs8 C12 141.49(10) 1_545 . ?
C14 Cs8 C16 84.98(9) 1_545 1_545 ?
C14 Cs8 N13 135.73(10) 1_545 . ?
N13 Cs8 S14 110.52(7) . 1_545 ?
N13 Cs8 N12 62.53(9) . . ?
N13 Cs8 N16 155.57(9) . 1_545 ?
N13 Cs8 N14 152.51(9) . 1_545 ?
N13 Cs8 C9 64.13(9) . . ?
N13 Cs8 C16 138.69(10) . 1_545 ?
S14 Cs5 Co2 127.006(18) . . ?
S14 Cs5 S8 57.86(2) . . ?
S15 Cs5 Co2 54.846(18) 4_576 . ?
S15 Cs5 S14 108.74(2) 4_576 . ?
S15 Cs5 S6 165.97(2) 4_576 4_575 ?
S15 Cs5 S11 62.58(2) 4_576 4_576 ?
S15 Cs5 S8 79.90(2) 4_576 . ?
S15 Cs5 S17 67.33(3) 4_576 3_776 ?
S10 Cs5 Co2 58.046(18) . . ?
S10 Cs5 S14 109.23(2) . . ?
S10 Cs5 S15 112.88(2) . 4_576 ?
S10 Cs5 S6 75.74(2) . 4_575 ?
S10 Cs5 S11 124.59(2) . 4_576 ?
S10 Cs5 S8 76.44(2) . . ?
S10 Cs5 S17 171.00(3) . 3_776 ?
S6 Cs5 Co2 132.695(19) 4_575 . ?
S6 Cs5 S14 57.28(2) 4_575 . ?
S6 Cs5 S11 122.71(2) 4_575 4_576 ?
S6 Cs5 S8 91.98(2) 4_575 . ?
S9 Cs5 Co2 135.494(19) 1_565 . ?
S9 Cs5 S14 97.41(2) 1_565 . ?
S9 Cs5 S15 118.41(2) 1_565 4_576 ?
S9 Cs5 S10 108.87(3) 1_565 . ?
S9 Cs5 S6 66.09(2) 1_565 4_575 ?
S9 Cs5 S11 56.73(2) 1_565 4_576 ?
S9 Cs5 S8 154.21(2) 1_565 . ?
S9 Cs5 S17 77.80(3) 1_565 3_776 ?
S9 Cs5 N7 107.89(6) 1_565 . ?
S11 Cs5 Co2 93.791(18) 4_576 . ?
S11 Cs5 S14 124.86(2) 4_576 . ?
S11 Cs5 S8 141.50(2) 4_576 . ?
S8 Cs5 Co2 69.294(16) . . ?
S17 Cs5 Co2 121.61(2) 3_776 . ?
S17 Cs5 S14 63.19(2) 3_776 . ?
S17 Cs5 S6 102.36(3) 3_776 4_575 ?
S17 Cs5 S11 63.97(2) 3_776 4_576 ?
S17 Cs5 S8 94.94(3) 3_776 . ?
N7 Cs5 Co2 27.67(5) . . ?
N7 Cs5 S14 154.68(6) . . ?
N7 Cs5 S15 60.06(5) . 4_576 ?
N7 Cs5 S10 61.90(5) . . ?
N7 Cs5 S6 132.91(5) . 4_575 ?
N7 Cs5 S11 72.54(6) . 4_576 ?
N7 Cs5 S8 96.91(6) . . ?
N7 Cs5 S17 122.62(6) . 3_776 ?
N8 Cs5 Co2 27.05(5) . . ?
N8 Cs5 S14 100.17(5) . . ?
N8 Cs5 S15 61.67(5) . 4_576 ?
N8 Cs5 S10 58.68(5) . . ?
N8 Cs5 S6 118.90(5) . 4_575 ?
N8 Cs5 S9 161.17(5) . 1_565 ?
N8 Cs5 S11 116.40(5) . 4_576 ?
N8 Cs5 S8 42.33(5) . . ?
N8 Cs5 S17 116.37(6) . 3_776 ?
N8 Cs5 N7 54.59(7) . . ?
C8 Cs5 Co2 45.95(6) . . ?
C8 Cs5 S14 81.21(7) . . ?
C8 Cs5 S15 68.54(6) . 4_576 ?
C8 Cs5 S10 65.31(6) . . ?
C8 Cs5 S6 107.62(6) . 4_575 ?
C8 Cs5 S9 172.84(6) . 1_565 ?
C8 Cs5 S11 129.67(6) . 4_576 ?
C8 Cs5 S8 23.37(6) . . ?
C8 Cs5 S17 107.54(6) . 3_776 ?
C8 Cs5 N7 73.55(8) . . ?
C8 Cs5 N8 18.96(8) . . ?
S6 Cs6 C10 68.32(6) 4_575 . ?
S8 Cs6 S6 96.20(2) . 4_575 ?
S8 Cs6 C10 83.17(6) . . ?
S13 Cs6 S6 111.36(3) 3_766 4_575 ?
S13 Cs6 S6 168.37(3) . 4_575 ?
S13 Cs6 S8 72.17(3) . . ?
S13 Cs6 S8 126.02(3) 3_766 . ?
S13 Cs6 S13 76.62(3) 3_766 . ?
S13 Cs6 N15 54.89(6) 3_766 . ?
S13 Cs6 N14 59.54(5) 3_766 . ?
S13 Cs6 C10 149.58(6) 3_766 . ?
S13 Cs6 C10 109.41(6) . . ?
N12 Cs6 S6 115.30(6) . 4_575 ?
N12 Cs6 S8 129.82(6) . . ?
N12 Cs6 S13 73.89(6) . . ?
N12 Cs6 S13 78.95(6) . 3_766 ?
N12 Cs6 N15 76.64(7) . . ?
N12 Cs6 N10 57.26(8) . . ?
N12 Cs6 N14 126.77(7) . . ?
N12 Cs6 C10 74.56(8) . . ?
N12 Cs6 N13 62.68(9) . . ?
N15 Cs6 S6 63.97(5) . 4_575 ?
N15 Cs6 S8 153.27(5) . . ?
N15 Cs6 S13 126.91(6) . . ?
N15 Cs6 C10 103.80(8) . . ?
N10 Cs6 S6 75.62(6) . 4_575 ?
N10 Cs6 S8 98.69(6) . . ?
N10 Cs6 S13 132.02(6) . 3_766 ?
N10 Cs6 S13 105.74(6) . . ?
N10 Cs6 N15 93.57(7) . . ?
N10 Cs6 N14 132.69(7) . . ?
N10 Cs6 C10 17.99(8) . . ?
N10 Cs6 N13 63.14(9) . . ?
N14 Cs6 S6 60.40(5) . 4_575 ?
N14 Cs6 S8 102.31(5) . . ?
N14 Cs6 S13 120.91(5) . . ?
N14 Cs6 N15 53.08(7) . . ?
N14 Cs6 C10 128.72(7) . . ?
C13 Cs6 S6 148.90(10) . 4_575 ?
C13 Cs6 S8 67.63(7) . . ?
C13 Cs6 S13 26.39(10) . . ?
C13 Cs6 S13 99.44(9) . 3_766 ?
C13 Cs6 N12 65.46(9) . . ?
C13 Cs6 N15 138.24(9) . . ?
C13 Cs6 N10 80.68(11) . . ?
C13 Cs6 N14 146.61(11) . . ?
C13 Cs6 C10 83.02(11) . . ?
C13 Cs6 C14 140.99(10) . . ?
C13 Cs6 N13 18.63(10) . . ?
C14 Cs6 S6 56.31(6) . 4_575 ?
C14 Cs6 S8 84.19(7) . . ?
C14 Cs6 S13 75.25(7) . 3_766 ?
C14 Cs6 S13 120.54(6) . . ?
C14 Cs6 N12 145.61(8) . . ?
C14 Cs6 N15 70.03(8) . . ?
C14 Cs6 N10 131.79(8) . . ?
C14 Cs6 N14 19.05(8) . . ?
C14 Cs6 C10 121.09(8) . . ?
C14 Cs6 N13 150.45(10) . . ?
N13 Cs6 S6 131.16(7) . 4_575 ?
N13 Cs6 S8 67.16(7) . . ?
N13 Cs6 S13 115.39(7) . 3_766 ?
N13 Cs6 S13 45.02(7) . . ?
N13 Cs6 N15 139.24(9) . . ?
N13 Cs6 N14 163.57(9) . . ?
N13 Cs6 C10 64.39(9) . . ?
S16 Cs7 S10 115.66(2) 4_576 . ?
S16 Cs7 S9 128.26(2) 4_576 . ?
S16 Cs7 S17 69.60(2) 4_576 3_766 ?
S16 Cs7 N8 61.70(5) 4_576 . ?
S16 Cs7 C10 137.01(6) 4_576 . ?
S16 Cs7 C8 66.73(5) 4_576 . ?
S16 Cs7 C5 75.32(6) 4_576 . ?
S10 Cs7 S9 111.29(2) . . ?
S10 Cs7 S17 159.90(2) . 3_766 ?
S10 Cs7 C10 25.22(6) . . ?
S10 Cs7 C8 60.90(5) . . ?
S9 Cs7 S17 73.94(2) . 3_766 ?
S9 Cs7 C8 162.49(6) . . ?
S11 Cs7 S16 74.92(2) 4_566 4_576 ?
S11 Cs7 S10 135.63(2) 4_566 . ?
S11 Cs7 S9 56.35(2) 4_566 . ?
S11 Cs7 S17 63.92(2) 4_566 3_766 ?
S11 Cs7 N8 129.23(5) 4_566 . ?
S11 Cs7 C10 139.88(6) 4_566 . ?
S11 Cs7 C8 140.70(6) 4_566 . ?
S11 Cs7 C5 71.02(6) 4_566 . ?
S17 Cs7 C8 108.14(6) 3_766 . ?
N8 Cs7 S10 56.95(5) . . ?
N8 Cs7 S9 168.05(5) . . ?
N8 Cs7 S17 117.79(5) . 3_766 ?
N8 Cs7 C10 75.33(8) . . ?
N8 Cs7 C8 17.37(7) . . ?
N8 Cs7 C5 73.46(8) . . ?
N5 Cs7 S16 66.34(6) . 4_576 ?
N5 Cs7 S10 64.43(6) . . ?
N5 Cs7 S9 119.86(6) . . ?
N5 Cs7 S11 84.85(6) . 4_566 ?
N5 Cs7 S17 131.12(6) . 3_766 ?
N5 Cs7 N8 55.16(8) . . ?
N5 Cs7 C9 131.58(8) . . ?
N5 Cs7 C10 88.81(8) . . ?
N5 Cs7 C8 72.51(8) . . ?
N5 Cs7 C5 18.42(8) . . ?
C9 Cs7 S16 149.27(6) . 4_576 ?
C9 Cs7 S10 95.00(6) . . ?
C9 Cs7 S9 25.49(6) . . ?
C9 Cs7 S11 81.77(7) . 4_566 ?
C9 Cs7 S17 82.35(6) . 3_766 ?
C9 Cs7 N8 147.42(8) . . ?
C9 Cs7 C10 73.21(8) . . ?
C9 Cs7 C8 137.08(8) . . ?
C9 Cs7 C5 115.69(8) . . ?
C10 Cs7 S9 94.26(6) . . ?
C10 Cs7 S17 139.30(6) . 3_766 ?
C10 Cs7 C8 72.68(8) . . ?
N13 Cs7 S16 112.43(9) . 4_576 ?
N13 Cs7 S10 87.91(8) . . ?
N13 Cs7 S9 89.30(8) . . ?
N13 Cs7 S11 129.83(8) . 4_566 ?
N13 Cs7 S17 72.54(8) . 3_766 ?
N13 Cs7 N8 92.20(9) . . ?
N13 Cs7 N5 144.86(10) . . ?
N13 Cs7 C9 68.52(11) . . ?
N13 Cs7 C10 68.44(10) . . ?
N13 Cs7 C8 75.21(10) . . ?
N13 Cs7 C5 158.47(9) . . ?
C5 Cs7 S10 70.88(6) . . ?
C5 Cs7 S9 101.52(6) . . ?
C5 Cs7 S17 128.20(6) . 3_766 ?
C5 Cs7 C10 92.02(8) . . ?
C5 Cs7 C8 90.77(8) . . ?
S14 Cs9 S8 118.64(2) 4_575 3_766 ?
S14 Cs9 S12 57.29(2) 4_575 2_755 ?
S14 Cs9 N15 104.72(5) 4_575 . ?
S14 Cs9 C16 80.85(6) 4_575 2_745 ?
S14 Cs9 C13 176.74(7) 4_575 3_766 ?
S8 Cs9 S12 127.39(2) 3_766 2_755 ?
S8 Cs9 N15 122.02(5) 3_766 . ?
S8 Cs9 C16 65.78(6) 3_766 2_745 ?
S8 Cs9 C13 63.09(7) 3_766 3_766 ?
S12 Cs9 C16 61.82(6) 2_755 2_745 ?
S13 Cs9 S14 155.93(3) 3_766 4_575 ?
S13 Cs9 S8 74.43(3) 3_766 3_766 ?
S13 Cs9 S12 133.12(3) 3_766 2_755 ?
S13 Cs9 N15 53.29(5) 3_766 . ?
S13 Cs9 C16 123.08(6) 3_766 2_745 ?
S13 Cs9 C13 25.87(8) 3_766 3_766 ?
S13 Cs9 C17 116.04(7) 3_766 2_745 ?
S13 Cs9 C17 67.73(6) 3_766 . ?
N17 Cs9 S14 57.23(5) 2_745 4_575 ?
N17 Cs9 S14 119.75(6) . 4_575 ?
N17 Cs9 S8 63.90(5) 2_745 3_766 ?
N17 Cs9 S8 119.16(6) . 3_766 ?
N17 Cs9 S12 75.08(6) . 2_755 ?
N17 Cs9 S12 102.86(6) 2_745 2_755 ?
N17 Cs9 S13 58.89(6) . 3_766 ?
N17 Cs9 S13 123.47(6) 2_745 3_766 ?
N17 Cs9 N17 176.92(5) . 2_745 ?
N17 Cs9 N16 125.51(8) . 2_745 ?
N17 Cs9 N15 54.91(7) . . ?
N17 Cs9 N15 124.30(7) 2_745 . ?
N17 Cs9 C16 72.01(8) 2_745 2_745 ?
N17 Cs9 C16 108.62(8) . 2_745 ?
N17 Cs9 C13 125.25(8) 2_745 3_766 ?
N17 Cs9 C13 57.80(8) . 3_766 ?
N17 Cs9 C17 18.62(8) . . ?
N17 Cs9 C17 161.96(8) 2_745 . ?
N17 Cs9 C17 159.39(8) . 2_745 ?
N17 Cs9 C17 19.21(8) 2_745 2_745 ?
N16 Cs9 S14 70.80(6) 2_745 4_575 ?
N16 Cs9 S8 62.42(6) 2_745 3_766 ?
N16 Cs9 S12 68.81(6) 2_745 2_755 ?
N16 Cs9 S13 131.43(6) 2_745 3_766 ?
N16 Cs9 N17 54.98(8) 2_745 2_745 ?
N16 Cs9 N15 175.23(7) 2_745 . ?
N16 Cs9 C16 17.13(8) 2_745 2_745 ?
N16 Cs9 C13 108.60(10) 2_745 3_766 ?
N16 Cs9 C17 73.78(9) 2_745 2_745 ?
N16 Cs9 C17 107.02(8) 2_745 . ?
N15 Cs9 S12 107.58(5) . 2_755 ?
N15 Cs9 C16 163.37(8) . 2_745 ?
N15 Cs9 C13 75.78(9) . 3_766 ?
C13 Cs9 S12 119.45(7) 3_766 2_755 ?
C13 Cs9 C16 97.79(10) 3_766 2_745 ?
C17 Cs9 S14 119.35(6) . 4_575 ?
C17 Cs9 S14 55.51(6) 2_745 4_575 ?
C17 Cs9 S8 110.92(6) . 3_766 ?
C17 Cs9 S8 74.37(6) 2_745 3_766 ?
C17 Cs9 S12 110.17(6) 2_745 2_755 ?
C17 Cs9 S12 65.64(6) . 2_755 ?
C17 Cs9 N15 73.52(8) . . ?
C17 Cs9 N15 105.22(8) 2_745 . ?
C17 Cs9 C16 90.05(9) . 2_745 ?
C17 Cs9 C16 90.90(9) 2_745 2_745 ?
C17 Cs9 C13 127.60(9) 2_745 3_766 ?
C17 Cs9 C13 57.58(9) . 3_766 ?
C17 Cs9 C17 174.49(6) 2_745 . ?
Cs3 Co1 Cs2 88.407(11) . . ?
Cs3 Co1 Cs4 90.848(11) . . ?
Cs2 Co1 Cs4 178.010(15) . . ?
Cs1 Co1 Cs3 176.343(15) . . ?
Cs1 Co1 Cs2 90.526(11) . . ?
Cs1 Co1 Cs4 90.330(11) . . ?
N4 Co1 Cs3 123.22(9) . . ?
N4 Co1 Cs2 126.28(9) . . ?
N4 Co1 Cs4 55.60(9) . . ?
N4 Co1 Cs1 55.04(9) . . ?
N4 Co1 N3 104.85(13) . . ?
N4 Co1 N2 112.67(13) . . ?
N4 Co1 N1 110.17(13) . . ?
N3 Co1 Cs3 55.68(9) . . ?
N3 Co1 Cs2 55.34(9) . . ?
N3 Co1 Cs4 125.52(9) . . ?
N3 Co1 Cs1 121.00(9) . . ?
N3 Co1 N2 112.19(13) . . ?
N3 Co1 N1 112.69(13) . . ?
N2 Co1 Cs3 124.11(9) . . ?
N2 Co1 Cs2 56.87(9) . . ?
N2 Co1 Cs4 122.29(9) . . ?
N2 Co1 Cs1 57.79(9) . . ?
N1 Co1 Cs3 57.01(9) . . ?
N1 Co1 Cs2 123.54(9) . . ?
N1 Co1 Cs4 54.59(9) . . ?
N1 Co1 Cs1 126.27(9) . . ?
N1 Co1 N2 104.46(13) . . ?
Cs2 Co2 Cs5 177.089(15) 2_646 . ?
Cs4 Co2 Cs2 88.674(11) . 2_646 ?
Cs4 Co2 Cs5 91.285(11) . . ?
Cs4 Co2 Cs7 170.720(15) . . ?
Cs7 Co2 Cs2 84.038(11) . 2_646 ?
Cs7 Co2 Cs5 95.701(11) . . ?
N7 Co2 Cs2 120.91(10) . 2_646 ?
N7 Co2 Cs4 57.19(9) . . ?
N7 Co2 Cs5 56.86(10) . . ?
N7 Co2 Cs7 122.42(10) . . ?
N7 Co2 N5 100.73(13) . . ?
N8 Co2 Cs2 126.41(9) . 2_646 ?
N8 Co2 Cs4 129.38(10) . . ?
N8 Co2 Cs5 55.51(9) . . ?
N8 Co2 Cs7 59.88(9) . . ?
N8 Co2 N7 111.99(13) . . ?
N8 Co2 N5 110.20(13) . . ?
N8 Co2 N6 113.38(13) . . ?
N5 Co2 Cs2 53.75(9) . 2_646 ?
N5 Co2 Cs4 120.30(9) . . ?
N5 Co2 Cs5 124.03(9) . . ?
N5 Co2 Cs7 50.50(9) . . ?
N6 Co2 Cs2 54.72(9) . 2_646 ?
N6 Co2 Cs4 54.37(9) . . ?
N6 Co2 Cs5 127.31(10) . . ?
N6 Co2 Cs7 124.18(10) . . ?
N6 Co2 N7 111.39(13) . . ?
N6 Co2 N5 108.36(13) . . ?
Cs8 Co4 Cs6 80.487(10) 3_766 . ?
Cs9 Co4 Cs8 96.735(12) . 3_766 ?
Cs9 Co4 Cs8 99.904(12) 2_755 3_766 ?
Cs9 Co4 Cs6 93.177(11) . . ?
Cs9 Co4 Cs6 176.869(14) 2_755 . ?
Cs9 Co4 Cs9 89.865(10) . 2_755 ?
N17 Co4 Cs8 67.02(9) . 3_766 ?
N17 Co4 Cs6 127.31(9) . . ?
N17 Co4 Cs9 53.49(9) . . ?
N17 Co4 Cs9 55.38(9) . 2_755 ?
N17 Co4 N16 109.40(13) . . ?
N17 Co4 N15 116.58(13) . . ?
N17 Co4 N14 114.71(13) . . ?
N16 Co4 Cs8 124.75(9) . 3_766 ?
N16 Co4 Cs6 123.23(10) . . ?
N16 Co4 Cs9 54.02(10) . 2_755 ?
N16 Co4 Cs9 126.30(9) . . ?
N15 Co4 Cs8 128.64(10) . 3_766 ?
N15 Co4 Cs6 56.22(9) . . ?
N15 Co4 Cs9 124.88(10) . 2_755 ?
N15 Co4 Cs9 63.26(10) . . ?
N15 Co4 N16 103.11(14) . . ?
N15 Co4 N14 109.53(13) . . ?
N14 Co4 Cs8 48.14(9) . 3_766 ?
N14 Co4 Cs6 54.86(9) . . ?
N14 Co4 Cs9 131.87(9) . . ?
N14 Co4 Cs9 123.20(9) . 2_755 ?
N14 Co4 N16 101.83(13) . . ?
Cs4 Co3 Cs2 91.945(11) 4_575 3_666 ?
Cs8 Co3 Cs2 86.202(11) . 3_666 ?
Cs8 Co3 Cs4 174.455(15) . 4_575 ?
Cs8 Co3 Cs6 88.371(11) . . ?
Cs6 Co3 Cs2 168.176(15) . 3_666 ?
Cs6 Co3 Cs4 92.475(12) . 4_575 ?
N12 Co3 Cs2 127.91(9) . 3_666 ?
N12 Co3 Cs4 126.71(9) . 4_575 ?
N12 Co3 Cs8 58.01(9) . . ?
N12 Co3 Cs6 56.24(9) . . ?
N12 Co3 N9 110.56(13) . . ?
N12 Co3 N10 113.03(13) . . ?
N12 Co3 N11 114.84(13) . . ?
N9 Co3 Cs2 51.46(9) . 3_666 ?
N9 Co3 Cs4 122.46(9) . 4_575 ?
N9 Co3 Cs8 52.60(9) . . ?
N9 Co3 Cs6 117.29(10) . . ?
N10 Co3 Cs2 118.54(10) . 3_666 ?
N10 Co3 Cs4 52.26(9) . 4_575 ?
N10 Co3 Cs8 124.43(9) . . ?
N10 Co3 Cs6 57.00(9) . . ?
N10 Co3 N9 103.05(13) . . ?
N10 Co3 N11 109.61(13) . . ?
N11 Co3 Cs2 53.35(9) . 3_666 ?
N11 Co3 Cs4 58.11(9) . 4_575 ?
N11 Co3 Cs8 123.99(9) . . ?
N11 Co3 Cs6 137.52(9) . . ?
N11 Co3 N9 104.79(13) . . ?
Cs2 S1 Cs1 111.10(2) 2_646 4_575 ?
Cs1 S1 Cs2 97.86(2) 2_646 2_646 ?
Cs1 S1 Cs1 84.17(2) 2_646 4_575 ?
C1 S1 Cs2 119.38(13) . 2_646 ?
C1 S1 Cs1 121.46(13) . 4_575 ?
C1 S1 Cs1 114.57(13) . 2_646 ?
Cs3 S4 Cs2 94.01(2) 2_656 2_656 ?
C4 S4 Cs3 121.68(13) . 2_656 ?
C4 S4 Cs2 115.81(13) . 2_656 ?
Cs2 S16 Cs8 97.15(2) 3_676 1_565 ?
Cs7 S16 Cs2 98.57(2) 4_575 3_676 ?
Cs7 S16 Cs8 164.23(3) 4_575 1_565 ?
C16 S16 Cs2 130.14(14) . 3_676 ?
C16 S16 Cs8 63.97(13) . 1_565 ?
C16 S16 Cs7 105.98(13) . 4_575 ?
Cs3 S2 Cs3 88.69(2) 2_646 4_576 ?
Cs3 S2 Cs4 96.74(2) 2_646 2_646 ?
Cs4 S2 Cs3 110.55(2) 2_646 4_576 ?
C2 S2 Cs3 115.37(14) . 2_646 ?
C2 S2 Cs3 119.75(13) . 4_576 ?
C2 S2 Cs4 119.22(13) . 2_646 ?
Cs8 S14 Cs5 96.28(2) 1_565 . ?
Cs8 S14 Cs6 116.13(3) 1_565 . ?
Cs8 S14 Cs9 127.14(3) 1_565 4_576 ?
Cs5 S14 Cs6 85.92(2) . . ?
Cs9 S14 Cs5 93.11(2) 4_576 . ?
Cs9 S14 Cs6 116.35(3) 4_576 . ?
C14 S14 Cs8 67.58(13) . 1_565 ?
C14 S14 Cs5 130.30(13) . . ?
C14 S14 Cs6 63.74(13) . . ?
C14 S14 Cs9 134.80(13) . 4_576 ?
Cs5 S15 Cs4 112.31(3) 4_575 4_575 ?
C15 S15 Cs4 126.51(13) . 4_575 ?
C15 S15 Cs5 103.21(13) . 4_575 ?
Cs3 S7 Cs3 98.92(2) 3_676 . ?
Cs3 S7 Cs4 116.20(3) 3_676 . ?
Cs3 S7 Cs4 93.63(2) . . ?
Cs3 S7 Cs1 119.71(3) 3_676 4_575 ?
Cs1 S7 Cs3 101.97(3) 4_575 . ?
Cs1 S7 Cs4 118.03(3) 4_575 . ?
C7 S7 Cs3 120.58(14) . 3_676 ?
C7 S7 Cs3 137.57(14) . . ?
C7 S7 Cs4 56.81(13) . . ?
C7 S7 Cs1 72.92(13) . 4_575 ?
Cs4 S3 Cs1 94.90(2) 2_656 2_656 ?
C3 S3 Cs4 112.43(13) . 2_656 ?
C3 S3 Cs1 119.15(14) . 2_656 ?
Cs1 S10 Cs7 100.60(2) 4_575 . ?
Cs5 S10 Cs1 110.42(3) . 4_575 ?
Cs5 S10 Cs7 118.21(3) . . ?
C10 S10 Cs1 125.02(13) . 4_575 ?
C10 S10 Cs5 117.92(13) . . ?
C10 S10 Cs7 78.90(13) . . ?
Cs5 S6 Cs8 93.01(2) 4_576 4_566 ?
Cs5 S6 Cs6 87.44(2) 4_576 4_576 ?
Cs6 S6 Cs8 110.84(3) 4_576 4_566 ?
C6 S6 Cs8 110.48(13) . 4_566 ?
C6 S6 Cs5 135.34(14) . 4_576 ?
C6 S6 Cs6 116.24(13) . 4_576 ?
Cs3 S9 Cs2 95.87(2) 3_666 3_666 ?
Cs3 S9 Cs7 92.08(2) 3_666 . ?
Cs5 S9 Cs3 102.41(2) 1_545 3_666 ?
Cs5 S9 Cs2 129.52(3) 1_545 3_666 ?
Cs5 S9 Cs7 102.03(3) 1_545 . ?
Cs7 S9 Cs2 124.06(3) . 3_666 ?
C9 S9 Cs3 129.60(13) . 3_666 ?
C9 S9 Cs2 61.54(13) . 3_666 ?
C9 S9 Cs5 127.13(14) . 1_545 ?
C9 S9 Cs7 71.10(13) . . ?
Cs3 S5 Cs2 126.89(3) 3_666 2_646 ?
Cs3 S5 Cs1 110.45(3) 3_666 4_575 ?
Cs3 S5 Cs1 103.49(3) 3_666 2_646 ?
Cs1 S5 Cs2 118.70(3) 4_575 2_646 ?
Cs1 S5 Cs2 96.54(2) 2_646 2_646 ?
Cs1 S5 Cs1 88.91(2) 4_575 2_646 ?
C5 S5 Cs3 126.75(14) . 3_666 ?
C5 S5 Cs2 59.76(13) . 2_646 ?
C5 S5 Cs1 70.19(13) . 4_575 ?
C5 S5 Cs1 129.43(14) . 2_646 ?
Cs3 S11 Cs5 101.54(3) 2_645 4_575 ?
Cs7 S11 Cs3 96.68(2) 4_565 2_645 ?
Cs7 S11 Cs5 101.71(3) 4_565 4_575 ?
C11 S11 Cs3 131.07(14) . 2_645 ?
C11 S11 Cs5 115.43(14) . 4_575 ?
C11 S11 Cs7 105.39(13) . 4_565 ?
Cs6 S8 Cs5 82.25(2) . . ?
Cs6 S8 Cs9 104.00(3) . 3_766 ?
Cs6 S8 Cs9 112.26(3) . 4_576 ?
Cs9 S8 Cs5 85.39(2) 4_576 . ?
Cs9 S8 Cs5 167.35(3) 3_766 . ?
Cs9 S8 Cs9 101.96(2) 3_766 4_576 ?
C8 S8 Cs5 59.29(13) . . ?
C8 S8 Cs6 112.71(13) . . ?
C8 S8 Cs9 108.07(13) . 3_766 ?
C8 S8 Cs9 116.38(14) . 4_576 ?
Cs8 S12 Cs6 94.08(3) . 3_766 ?
Cs8 S12 Cs9 103.28(3) . 2_745 ?
Cs9 S12 Cs6 111.46(3) 2_745 3_766 ?
C12 S12 Cs8 63.46(14) . . ?
C12 S12 Cs6 115.42(14) . 3_766 ?
C12 S12 Cs9 131.79(14) . 2_745 ?
Cs5 S17 Cs7 99.96(3) 3_776 3_766 ?
Cs5 S17 Cs9 89.07(2) 3_776 2_755 ?
Cs7 S17 Cs9 169.10(3) 3_766 2_755 ?
C17 S17 Cs5 119.64(14) . 3_776 ?
C17 S17 Cs7 110.84(14) . 3_766 ?
C17 S17 Cs9 58.87(14) . 2_755 ?
Cs6 S13 Cs8 98.66(3) 3_766 . ?
Cs6 S13 Cs8 96.46(3) . . ?
Cs6 S13 Cs6 103.38(3) 3_766 . ?
Cs6 S13 Cs9 125.72(4) 3_766 3_766 ?
Cs9 S13 Cs8 118.60(3) 3_766 . ?
Cs9 S13 Cs6 109.40(3) 3_766 . ?
C13 S13 Cs8 57.92(15) . . ?
C13 S13 Cs6 148.03(15) . 3_766 ?
C13 S13 Cs6 62.62(15) . . ?
C13 S13 Cs9 86.14(15) . 3_766 ?
Cs6 N12 Cs8 111.66(9) . . ?
Co3 N12 Cs8 93.48(11) . . ?
Co3 N12 Cs6 95.38(11) . . ?
C12 N12 Cs8 75.6(2) . . ?
C12 N12 Cs6 106.4(3) . . ?
C12 N12 Co3 157.9(3) . . ?
Cs4 N7 Cs1 128.48(9) . 4_575 ?
Cs4 N7 Cs5 116.22(9) . . ?
Cs5 N7 Cs1 109.02(8) . 4_575 ?
Co2 N7 Cs4 94.49(11) . . ?
Co2 N7 Cs1 104.71(12) . 4_575 ?
Co2 N7 Cs5 95.47(11) . . ?
C7 N7 Cs4 80.1(2) . . ?
C7 N7 Cs1 63.7(2) . 4_575 ?
C7 N7 Cs5 107.0(3) . . ?
C7 N7 Co2 157.0(3) . . ?
Cs5 N8 Cs7 121.82(9) . . ?
Co2 N8 Cs5 97.45(11) . . ?
Co2 N8 Cs7 92.51(11) . . ?
C8 N8 Cs5 80.1(2) . . ?
C8 N8 Cs7 93.5(2) . . ?
C8 N8 Co2 173.9(3) . . ?
Cs9 N17 Cs9 118.44(9) . 2_755 ?
Co4 N17 Cs9 97.36(11) . 2_755 ?
Co4 N17 Cs9 99.25(11) . . ?
C17 N17 Cs9 80.7(2) . 2_755 ?
C17 N17 Cs9 92.4(2) . . ?
C17 N17 Co4 167.5(3) . . ?
Cs3 C3 Cs2 102.41(9) . . ?
S3 C3 Cs3 108.65(16) . . ?
S3 C3 Cs2 112.86(16) . . ?
N3 C3 Cs3 69.3(2) . . ?
N3 C3 Cs2 65.6(2) . . ?
N3 C3 S3 176.7(4) . . ?
Cs9 N16 Cs8 116.03(9) 2_755 1_565 ?
Co4 N16 Cs8 103.91(12) . 1_565 ?
Co4 N16 Cs9 98.25(12) . 2_755 ?
C16 N16 Cs8 73.6(2) . 1_565 ?
C16 N16 Cs9 102.0(3) . 2_755 ?
C16 N16 Co4 158.5(3) . . ?
Cs1 N4 Cs4 118.29(9) . . ?
Co1 N4 Cs4 95.70(11) . . ?
Co1 N4 Cs1 95.17(11) . . ?
C4 N4 Cs4 96.5(2) . . ?
C4 N4 Cs1 90.2(2) . . ?
C4 N4 Co1 162.4(3) . . ?
Cs2 N5 Cs1 128.05(9) 2_646 4_575 ?
Cs7 N5 Cs2 113.17(9) . 2_646 ?
Cs7 N5 Cs1 106.53(8) . 4_575 ?
Co2 N5 Cs2 98.42(11) . 2_646 ?
Co2 N5 Cs1 104.88(12) . 4_575 ?
Co2 N5 Cs7 101.88(12) . . ?
C5 N5 Cs2 77.3(2) . 2_646 ?
C5 N5 Cs1 65.2(2) . 4_575 ?
C5 N5 Cs7 97.6(3) . . ?
C5 N5 Co2 160.1(3) . . ?
Cs1 C4 Cs4 105.28(9) . . ?
S4 C4 Cs4 114.06(16) . . ?
S4 C4 Cs1 108.45(16) . . ?
N4 C4 Cs4 65.2(2) . . ?
N4 C4 Cs1 70.0(2) . . ?
N4 C4 S4 177.7(4) . . ?
Cs4 C11 Cs2 104.11(9) 4_575 3_666 ?
S11 C11 Cs2 119.77(16) . 3_666 ?
S11 C11 Cs4 112.15(16) . 4_575 ?
N11 C11 Cs2 61.1(2) . 3_666 ?
N11 C11 Cs4 68.3(2) . 4_575 ?
N11 C11 S11 178.7(4) . . ?
Cs3 N3 Cs2 114.80(9) . . ?
Co1 N3 Cs3 94.67(11) . . ?
Co1 N3 Cs2 95.67(11) . . ?
C3 N3 Cs3 91.2(2) . . ?
C3 N3 Cs2 95.7(2) . . ?
C3 N3 Co1 163.6(3) . . ?
Cs8 N9 Cs2 117.22(9) . 3_666 ?
Co3 N9 Cs2 101.48(12) . 3_666 ?
Co3 N9 Cs8 98.52(12) . . ?
C9 N9 Cs2 75.4(2) . 3_666 ?
C9 N9 Cs8 98.3(3) . . ?
C9 N9 Co3 162.3(3) . . ?
Cs6 N15 Cs9 114.23(9) . . ?
Co4 N15 Cs6 97.13(11) . . ?
Co4 N15 Cs9 89.04(11) . . ?
C15 N15 Cs6 88.3(2) . . ?
C15 N15 Cs9 103.0(3) . . ?
C15 N15 Co4 163.5(3) . . ?
Cs4 N10 Cs6 123.12(9) 4_575 . ?
Co3 N10 Cs4 99.72(12) . 4_575 ?
Co3 N10 Cs6 94.05(11) . . ?
C10 N10 Cs4 91.0(2) . 4_575 ?
C10 N10 Cs6 97.3(2) . . ?
C10 N10 Co3 156.8(3) . . ?
Cs4 C6 Cs2 100.76(9) . 2_646 ?
S6 C6 Cs2 115.25(16) . 2_646 ?
S6 C6 Cs4 117.27(16) . . ?
N6 C6 Cs2 64.2(2) . 2_646 ?
N6 C6 Cs4 63.2(2) . . ?
N6 C6 S6 179.4(4) . . ?
Cs4 N6 Cs2 116.42(9) . 2_646 ?
Co2 N6 Cs2 97.85(11) . 2_646 ?
Co2 N6 Cs4 97.84(11) . . ?
C6 N6 Cs2 97.9(2) . 2_646 ?
C6 N6 Cs4 98.8(2) . . ?
C6 N6 Co2 149.0(3) . . ?
Cs2 N11 Cs4 119.65(9) 3_666 4_575 ?
Co3 N11 Cs2 99.54(12) . 3_666 ?
Co3 N11 Cs4 93.47(11) . 4_575 ?
C11 N11 Cs2 101.8(2) . 3_666 ?
C11 N11 Cs4 93.8(2) . 4_575 ?
C11 N11 Co3 150.3(3) . . ?
S15 C15 Cs6 105.79(16) . . ?
N15 C15 Cs6 73.8(2) . . ?
N15 C15 S15 178.3(4) . . ?
Cs8 N14 Cs8 117.09(9) 3_766 1_565 ?
Cs8 N14 Cs6 107.73(8) 3_766 . ?
Cs6 N14 Cs8 121.92(9) . 1_565 ?
Co4 N14 Cs8 105.55(12) . 3_766 ?
Co4 N14 Cs8 103.08(11) . 1_565 ?
Co4 N14 Cs6 98.17(11) . . ?
C14 N14 Cs8 97.1(2) . 3_766 ?
C14 N14 Cs8 68.0(2) . 1_565 ?
C14 N14 Cs6 71.7(2) . . ?
C14 N14 Co4 157.1(3) . . ?
Cs1 N2 Cs2 114.83(9) . . ?
Co1 N2 Cs2 94.02(11) . . ?
Co1 N2 Cs1 92.25(11) . . ?
C2 N2 Cs2 94.7(2) . . ?
C2 N2 Cs1 97.4(2) . . ?
C2 N2 Co1 162.9(3) . . ?
Cs2 C9 Cs8 110.44(10) 3_666 . ?
Cs2 C9 Cs7 149.10(11) 3_666 . ?
Cs7 C9 Cs8 98.20(9) . . ?
S9 C9 Cs2 93.01(15) . 3_666 ?
S9 C9 Cs8 117.65(17) . . ?
S9 C9 Cs7 83.40(14) . . ?
N9 C9 Cs2 84.8(2) . 3_666 ?
N9 C9 Cs8 63.1(2) . . ?
N9 C9 Cs7 98.6(3) . . ?
N9 C9 S9 177.8(4) . . ?
Cs8 C12 Cs6 102.52(10) . . ?
S12 C12 Cs8 91.10(16) . . ?
S12 C12 Cs6 123.76(17) . . ?
N12 C12 Cs8 84.6(2) . . ?
N12 C12 Cs6 56.8(2) . . ?
N12 C12 S12 175.7(4) . . ?
Cs8 C16 Cs9 109.32(10) 1_565 2_755 ?
S16 C16 Cs8 90.64(15) . 1_565 ?
S16 C16 Cs9 118.45(17) . 2_755 ?
N16 C16 Cs8 87.3(2) . 1_565 ?
N16 C16 Cs9 60.9(2) . 2_755 ?
N16 C16 S16 177.4(4) . . ?
Cs2 C2 Cs1 100.96(9) . . ?
S2 C2 Cs2 111.61(16) . . ?
S2 C2 Cs1 114.96(16) . . ?
N2 C2 Cs2 66.9(2) . . ?
N2 C2 Cs1 64.2(2) . . ?
N2 C2 S2 177.8(3) . . ?
Cs4 C10 Cs6 108.76(9) 4_575 . ?
Cs4 C10 Cs7 147.57(11) 4_575 . ?
Cs7 C10 Cs6 95.87(8) . . ?
S10 C10 Cs4 110.22(16) . 4_575 ?
S10 C10 Cs6 115.21(16) . . ?
S10 C10 Cs7 75.87(13) . . ?
N10 C10 Cs4 69.8(2) . 4_575 ?
N10 C10 Cs6 64.7(2) . . ?
N10 C10 Cs7 104.2(3) . . ?
N10 C10 S10 179.9(4) . . ?
Cs8 C13 Cs9 127.35(12) . 3_766 ?
Cs6 C13 Cs8 117.92(12) . . ?
Cs6 C13 Cs9 112.74(11) . 3_766 ?
S13 C13 Cs8 97.17(19) . . ?
S13 C13 Cs6 90.99(17) . . ?
S13 C13 Cs9 68.00(14) . 3_766 ?
N13 C13 Cs8 84.1(3) . . ?
N13 C13 Cs6 87.4(3) . . ?
N13 C13 Cs9 112.2(3) . 3_766 ?
N13 C13 S13 178.3(4) . . ?
Cs8 C14 Cs8 115.07(10) 1_565 3_766 ?
Cs8 C14 Cs6 137.20(11) 1_565 . ?
Cs6 C14 Cs8 104.38(9) . 3_766 ?
S14 C14 Cs8 85.63(14) . 1_565 ?
S14 C14 Cs8 117.28(16) . 3_766 ?
S14 C14 Cs6 90.84(15) . . ?
N14 C14 Cs8 64.5(2) . 3_766 ?
N14 C14 Cs8 93.1(2) . 1_565 ?
N14 C14 Cs6 89.2(2) . . ?
N14 C14 S14 178.2(3) . . ?
Cs3 N1 Cs4 118.18(9) . . ?
Co1 N1 Cs3 93.27(11) . . ?
Co1 N1 Cs4 96.75(11) . . ?
C1 N1 Cs3 96.9(2) . . ?
C1 N1 Cs4 90.6(2) . . ?
C1 N1 Co1 162.9(3) . . ?
Cs8 N13 Cs6 112.63(11) . . ?
Cs7 N13 Cs8 116.28(12) . . ?
Cs7 N13 Cs6 119.56(12) . . ?
C13 N13 Cs8 77.1(3) . . ?
C13 N13 Cs6 74.0(3) . . ?
C13 N13 Cs7 149.1(4) . . ?
Cs5 C8 Cs7 115.39(10) . . ?
S8 C8 Cs5 97.34(15) . . ?
S8 C8 Cs7 111.26(16) . . ?
N8 C8 Cs5 81.0(2) . . ?
N8 C8 Cs7 69.1(2) . . ?
N8 C8 S8 178.2(4) . . ?
Cs4 C1 Cs3 105.09(9) . . ?
S1 C1 Cs3 114.80(16) . . ?
S1 C1 Cs4 108.37(16) . . ?
N1 C1 Cs3 64.6(2) . . ?
N1 C1 Cs4 70.2(2) . . ?
N1 C1 S1 178.0(3) . . ?
Cs2 C5 Cs1 143.42(11) 2_646 4_575 ?
Cs2 C5 Cs7 106.43(10) 2_646 . ?
Cs1 C5 Cs7 106.24(9) 4_575 . ?
S5 C5 Cs2 95.78(15) . 2_646 ?
S5 C5 Cs1 83.57(14) . 4_575 ?
S5 C5 Cs7 117.20(17) . . ?
N5 C5 Cs2 83.1(2) . 2_646 ?
N5 C5 Cs1 96.9(3) . 4_575 ?
N5 C5 Cs7 64.0(2) . . ?
N5 C5 S5 178.6(3) . . ?
Cs9 C17 Cs9 112.08(10) 2_755 . ?
S17 C17 Cs9 111.10(16) . . ?
S17 C17 Cs9 97.87(16) . 2_755 ?
N17 C17 Cs9 80.1(2) . 2_755 ?
N17 C17 Cs9 69.0(2) . . ?
N17 C17 S17 177.7(4) . . ?
Cs1 C7 Cs4 142.66(12) 4_575 . ?
S7 C7 Cs4 100.34(16) . . ?
S7 C7 Cs1 80.10(14) . 4_575 ?
N7 C7 Cs4 80.8(2) . . ?
N7 C7 Cs1 98.5(3) . 4_575 ?
N7 C7 S7 178.6(4) . . ?

loop_
_geom_bond_atom_site_label_1
_geom_bond_atom_site_label_2
_geom_bond_distance
_geom_bond_site_symmetry_2
_geom_bond_publ_flag
Cs3 Co1 3.9590(5) . ?
Cs3 S4 3.7324(10) 2_646 ?
Cs3 S2 3.8120(10) 2_656 ?
Cs3 S7 3.7187(10) . ?
Cs3 S7 3.5033(10) 3_676 ?
Cs3 S9 3.7374(11) 3_666 ?
Cs3 S5 3.4681(10) 3_666 ?
Cs3 S11 3.6150(10) 2_655 ?
Cs3 C3 3.507(4) . ?
Cs3 N3 3.281(3) . ?
Cs3 N1 3.326(3) . ?
Cs3 C1 3.655(4) . ?
Cs2 S16 3.8031(11) 3_676 ?
Cs2 S9 3.7704(11) 3_666 ?
Cs2 C3 3.643(4) . ?
Cs2 N5 3.434(3) 2_656 ?
Cs2 N3 3.335(3) . ?
Cs2 N9 3.415(3) 3_666 ?
Cs2 N6 3.471(3) 2_656 ?
Cs2 N11 3.481(3) 3_666 ?
Cs2 N2 3.387(3) . ?
Cs2 C9 3.319(4) 3_666 ?
Cs2 C2 3.670(4) . ?
Cs2 C5 3.374(3) 2_656 ?
Cs4 S15 3.6358(10) 4_576 ?
Cs4 N7 3.509(3) . ?
Cs4 N4 3.375(3) . ?
Cs4 C4 3.695(4) . ?
Cs4 N10 3.328(3) 4_576 ?
Cs4 C6 3.780(4) . ?
Cs4 N6 3.415(3) . ?
Cs4 N11 3.528(3) 4_576 ?
Cs4 C10 3.546(4) 4_576 ?
Cs4 N1 3.341(3) . ?
Cs4 C1 3.550(4) . ?
Cs4 C7 3.503(4) . ?
Cs1 S1 3.6597(10) 2_656 ?
Cs1 S7 3.5274(11) 4_576 ?
Cs1 S10 3.6834(11) 4_576 ?
Cs1 S5 3.6362(11) 4_576 ?
Cs1 S5 3.7004(11) 2_656 ?
Cs1 N4 3.240(3) . ?
Cs1 N5 3.764(3) 4_576 ?
Cs1 C4 3.448(4) . ?
Cs1 N2 3.334(3) . ?
Cs1 C2 3.671(4) . ?
Cs1 C5 3.443(4) 4_576 ?
Cs1 C7 3.423(4) 4_576 ?
Cs8 S14 3.5943(10) 1_545 ?
Cs8 N12 3.456(3) . ?
Cs8 N16 3.561(3) 1_545 ?
Cs8 N9 3.267(3) . ?
Cs8 N14 3.332(3) 3_766 ?
Cs8 N14 3.589(3) 1_545 ?
Cs8 C9 3.623(4) . ?
Cs8 C12 3.362(4) . ?
Cs8 C16 3.420(4) 1_545 ?
Cs8 C13 3.322(4) . ?
Cs8 C14 3.332(4) 1_545 ?
Cs8 N13 3.389(4) . ?
Cs5 Co2 4.2457(6) . ?
Cs5 S14 3.7521(11) . ?
Cs5 S15 3.6028(10) 4_576 ?
Cs5 S10 3.6012(10) . ?
Cs5 S6 3.6833(10) 4_575 ?
Cs5 S9 3.5623(10) 1_565 ?
Cs5 S11 3.7302(11) 4_576 ?
Cs5 S8 4.0602(12) . ?
Cs5 S17 3.6404(11) 3_776 ?
Cs5 N7 3.571(3) . ?
Cs5 N8 3.529(3) . ?
Cs5 C8 3.520(4) . ?
Cs6 S6 3.7489(10) 4_575 ?
Cs6 S8 3.7417(11) . ?
Cs6 S13 3.7161(12) . ?
Cs6 S13 3.4572(12) 3_766 ?
Cs6 N12 3.402(3) . ?
Cs6 N15 3.625(3) . ?
Cs6 N10 3.425(3) . ?
Cs6 N14 3.575(3) . ?
Cs6 C10 3.757(4) . ?
Cs6 C13 3.300(4) . ?
Cs6 C14 3.395(4) . ?
Cs6 N13 3.430(4) . ?
Cs7 S16 3.6219(11) 4_576 ?
Cs7 S10 3.6933(11) . ?
Cs7 S9 3.7448(12) . ?
Cs7 S11 3.5937(11) 4_566 ?
Cs7 S17 3.7768(13) 3_766 ?
Cs7 N8 3.634(3) . ?
Cs7 N5 3.310(3) . ?
Cs7 C9 3.567(4) . ?
Cs7 C10 3.737(4) . ?
Cs7 N13 3.005(4) . ?
Cs7 C8 3.883(4) . ?
Cs7 C5 3.651(4) . ?
Cs9 S14 3.7056(10) 4_575 ?
Cs9 S8 3.7454(12) 3_766 ?
Cs9 S12 3.8355(12) 2_755 ?
Cs9 S13 3.5111(13) 3_766 ?
Cs9 N17 3.509(3) 2_745 ?
Cs9 N17 3.427(3) . ?
Cs9 N16 3.458(3) 2_745 ?
Cs9 N15 3.759(3) . ?
Cs9 C16 3.872(4) 2_745 ?
Cs9 C13 3.778(4) 3_766 ?
Cs9 C17 3.668(4) . ?
Cs9 C17 3.516(4) 2_745 ?
Co1 N4 1.965(3) . ?
Co1 N3 1.965(3) . ?
Co1 N2 1.968(3) . ?
Co1 N1 1.966(3) . ?
Co2 N7 1.981(3) . ?
Co2 N8 1.947(3) . ?
Co2 N5 1.988(3) . ?
Co2 N6 1.959(3) . ?
Co4 N17 1.953(3) . ?
Co4 N16 1.988(3) . ?
Co4 N15 1.956(3) . ?
Co4 N14 1.983(3) . ?
Co3 N12 1.945(3) . ?
Co3 N9 1.986(3) . ?
Co3 N10 1.977(3) . ?
Co3 N11 1.978(3) . ?
S1 C1 1.627(4) . ?
S4 C4 1.624(4) . ?
S16 C16 1.632(4) . ?
S2 C2 1.629(4) . ?
S14 C14 1.625(4) . ?
S15 C15 1.631(4) . ?
S7 C7 1.625(4) . ?
S3 C3 1.622(4) . ?
S10 C10 1.623(4) . ?
S6 C6 1.610(4) . ?
S9 C9 1.622(4) . ?
S5 C5 1.618(4) . ?
S11 C11 1.620(4) . ?
S8 C8 1.624(4) . ?
S12 C12 1.615(4) . ?
S17 C17 1.621(4) . ?
S13 C13 1.652(6) . ?
N12 C12 1.173(5) . ?
N7 C7 1.163(5) . ?
N8 C8 1.161(5) . ?
N17 C17 1.172(5) . ?
C3 N3 1.171(5) . ?
N16 C16 1.166(5) . ?
N4 C4 1.168(5) . ?
N5 C5 1.164(5) . ?
C11 N11 1.173(5) . ?
N9 C9 1.162(5) . ?
N15 C15 1.159(5) . ?
N10 C10 1.170(5) . ?
C6 N6 1.183(5) . ?
N14 C14 1.167(5) . ?
N2 C2 1.165(5) . ?
C13 N13 1.097(6) . ?
N1 C1 1.168(5) . ?
